data_7004336
loop_
_publ_author_name
'Parigoridi, Ioanna-Efpraxia'
'Corban, Ghada J.'
'Hadjikakou, Sotiris K.'
'Hadjiliadis, Nick'
'Kourkoumelis, Nikolaos'
'Kostakis, George'
'Psycharis, Vassilis'
'Raptopoulou, Catherine P.'
'Kubicki, Maciej'

_publ_section_title
;
 Structural motifs of diiodine complexes with amides and thioamides
;
_journal_issue 38
_journal_name_full 'Dalton Transactions'
_journal_page_first 5159
_journal_page_last 5165
_journal_paper_doi 10.1039/b805825c
_journal_year 2008
_chemical_formula_moiety 'C4 H5 N2 O, 0.5(I2), Cl'
_chemical_formula_sum 'C4 H5 Cl I N2 O'
_chemical_formula_weight 259.45
_chemical_name_common 'Di-2-pyrymidonium dichloride-di-iodide'
_chemical_name_systematic
;
Di-2-pyrymidonium dichloride-di-iodide
;
_space_group_IT_number 14
_symmetry_cell_setting monoclinic
_symmetry_space_group_name_Hall '-P 2yn'
_symmetry_space_group_name_H-M 'P 1 21/n 1'
_atom_sites_solution_hydrogens geom
_atom_sites_solution_primary direct
_atom_sites_solution_secondary difmap
_audit_creation_method SHELXL-97
_cell_angle_alpha 90.00
_cell_angle_beta 102.55(1)
_cell_angle_gamma 90.00
_cell_formula_units_Z 4
_cell_length_a 7.849(2)
_cell_length_b 10.448(2)
_cell_length_c 9.570(3)
_cell_measurement_reflns_used 2251
_cell_measurement_temperature 294(1)
_cell_measurement_theta_max 20
_cell_measurement_theta_min 3
_cell_volume 766.0(3)
_computing_cell_refinement
;
CrysAlis RED Version 1.171.29.9
Oxford Diffraction, 2006)
;
_computing_data_collection
;
CrysAlis CCD Version 1.171.29.9
Oxford Diffraction, 2006)
;
_computing_data_reduction
;
CrysAlis RED Version 1.171.29.9
Oxford Diffraction, 2006)
;
_computing_molecular_graphics 'XP (Siemens, 1989)'
_computing_publication_material 'SHELXL-97 (Sheldrick, 1997)'
_computing_structure_refinement 'SHELXL-97 (Sheldrick, 1997)'
_computing_structure_solution 'SHELXS-97 (Sheldrick, 1997)'
_diffrn_ambient_temperature 294(1)
_diffrn_detector_area_resol_mean 8.1929
_diffrn_measured_fraction_theta_full 0.998
_diffrn_measured_fraction_theta_max 0.998
_diffrn_measurement_device_type 'KUMA KM4CCD'
_diffrn_measurement_method \w-scan
_diffrn_radiation_monochromator graphite
_diffrn_radiation_source 'fine-focus sealed tube'
_diffrn_radiation_type MoK\a
_diffrn_radiation_wavelength 0.71073
_diffrn_reflns_av_R_equivalents 0.0610
_diffrn_reflns_av_sigmaI/netI 0.0470
_diffrn_reflns_limit_h_max 5
_diffrn_reflns_limit_h_min -9
_diffrn_reflns_limit_k_max 12
_diffrn_reflns_limit_k_min -12
_diffrn_reflns_limit_l_max 11
_diffrn_reflns_limit_l_min -11
_diffrn_reflns_number 5992
_diffrn_reflns_theta_full 25.00
_diffrn_reflns_theta_max 25.25
_diffrn_reflns_theta_min 3.05
_exptl_absorpt_coefficient_mu 4.454
_exptl_absorpt_correction_T_max 0.64
_exptl_absorpt_correction_T_min 0.39
_exptl_absorpt_correction_type multi-scan
_exptl_absorpt_process_details
;
CrysAlis RED, Oxford Diffraction Ltd.,
Version 1.171.29.9 (release 23-03-2006 CrysAlis171 .NET)
(compiled Mar 23 2006,23:39:28)
Empirical absorption correction using spherical harmonics,
implemented in SCALE3 ABSPACK scaling algorithm.
;
_exptl_crystal_colour red
_exptl_crystal_density_diffrn 2.250
_exptl_crystal_density_method 'not measured'
_exptl_crystal_description block
_exptl_crystal_F_000 484
_exptl_crystal_size_max 0.2
_exptl_crystal_size_mid 0.1
_exptl_crystal_size_min 0.1
_refine_diff_density_max 1.103
_refine_diff_density_min -0.567
_refine_diff_density_rms 0.157
_refine_ls_extinction_method none
_refine_ls_goodness_of_fit_ref 1.007
_refine_ls_hydrogen_treatment constr
_refine_ls_matrix_type full
_refine_ls_number_parameters 82
_refine_ls_number_reflns 1386
_refine_ls_number_restraints 0
_refine_ls_restrained_S_all 1.007
_refine_ls_R_factor_all 0.0584
_refine_ls_R_factor_gt 0.0359
_refine_ls_shift/su_max 0.001
_refine_ls_shift/su_mean 0.000
_refine_ls_structure_factor_coef Fsqd
_refine_ls_weighting_details 'calc w=1/[\s^2^(Fo^2^)+(0.0542P)^2^+0.0000P] where P=(Fo^2^+2Fc^2^)/3'
_refine_ls_weighting_scheme calc
_refine_ls_wR_factor_gt 0.0838
_refine_ls_wR_factor_ref 0.0963
_reflns_number_gt 1014
_reflns_number_total 1386
_reflns_threshold_expression >2sigma(I)
_cod_data_source_file b805825c.txt
_cod_data_source_block 1
_cod_original_cell_volume 766.1(3)
_cod_original_sg_symbol_H-M P21/n
_cod_database_code 7004336

loop_
_symmetry_equiv_pos_as_xyz
'x, y, z'
'-x+1/2, y+1/2, -z+1/2'
'-x, -y, -z'
'x-1/2, -y-1/2, z-1/2'

loop_
_atom_site_label
_atom_site_type_symbol
_atom_site_fract_x
_atom_site_fract_y
_atom_site_fract_z
_atom_site_U_iso_or_equiv
_atom_site_adp_type
_atom_site_occupancy
_atom_site_symmetry_multiplicity
_atom_site_calc_flag
_atom_site_refinement_flags
_atom_site_disorder_assembly
_atom_site_disorder_group
N1 N 0.5367(6) 0.1850(5) 0.3248(5) 0.0406(13) Uani 1 1 d . . .
H1 H 0.4708 0.1225 0.2878 0.049 Uiso 1 1 calc R . .
C2 C 0.6781(9) 0.2162(6) 0.2657(7) 0.0415(16) Uani 1 1 d . . .
O2 O 0.7141(8) 0.1597(5) 0.1655(6) 0.0682(16) Uani 1 1 d . . .
N3 N 0.7730(7) 0.3169(5) 0.3340(6) 0.0412(13) Uani 1 1 d . . .
H3 H 0.8638 0.3410 0.3043 0.049 Uiso 1 1 calc R . .
C4 C 0.7332(9) 0.3798(7) 0.4435(7) 0.0449(17) Uani 1 1 d . . .
H4 H 0.8022 0.4484 0.4837 0.054 Uiso 1 1 calc R . .
C5 C 0.5954(10) 0.3459(7) 0.4967(7) 0.0468(18) Uani 1 1 d . . .
H5 H 0.5680 0.3896 0.5736 0.056 Uiso 1 1 calc R . .
C6 C 0.4977(9) 0.2464(7) 0.4352(8) 0.0436(17) Uani 1 1 d . . .
H6 H 0.4019 0.2205 0.4706 0.052 Uiso 1 1 calc R . .
I1 I 0.61675(5) 0.52274(4) 0.91617(5) 0.0442(2) Uani 1 1 d . . .
Cl1 Cl 0.8810(2) 0.58455(17) 0.73236(18) 0.0440(4) Uani 1 1 d . . .

loop_
_atom_site_aniso_label
_atom_site_aniso_U_11
_atom_site_aniso_U_22
_atom_site_aniso_U_33
_atom_site_aniso_U_23
_atom_site_aniso_U_13
_atom_site_aniso_U_12
N1 0.037(3) 0.037(3) 0.045(3) -0.001(3) 0.003(3) -0.006(2)
C2 0.043(4) 0.035(4) 0.048(4) 0.004(3) 0.013(3) 0.005(3)
O2 0.088(4) 0.064(4) 0.062(3) -0.019(3) 0.035(3) -0.005(3)
N3 0.035(3) 0.045(3) 0.046(3) 0.000(3) 0.013(3) -0.006(3)
C4 0.056(5) 0.037(4) 0.039(4) -0.002(3) 0.003(3) -0.007(3)
C5 0.068(5) 0.036(4) 0.042(4) -0.002(3) 0.024(4) 0.000(4)
C6 0.045(4) 0.047(4) 0.042(4) 0.009(3) 0.017(3) 0.010(3)
I1 0.0393(3) 0.0485(3) 0.0449(3) -0.0012(2) 0.0095(2) 0.0020(2)
Cl1 0.0439(10) 0.0416(10) 0.0510(10) 0.0014(8) 0.0201(8) -0.0001(8)

loop_
_atom_type_symbol
_atom_type_description
_atom_type_scat_dispersion_real
_atom_type_scat_dispersion_imag
_atom_type_scat_source
C C 0.0033 0.0016 'International Tables Vol C Tables 4.2.6.8 and 6.1.1.4'
H H 0.0000 0.0000 'International Tables Vol C Tables 4.2.6.8 and 6.1.1.4'
N N 0.0061 0.0033 'International Tables Vol C Tables 4.2.6.8 and 6.1.1.4'
O O 0.0106 0.0060 'International Tables Vol C Tables 4.2.6.8 and 6.1.1.4'
I I -0.4742 1.8119 'International Tables Vol C Tables 4.2.6.8 and 6.1.1.4'
Cl Cl 0.1484 0.1585 'International Tables Vol C Tables 4.2.6.8 and 6.1.1.4'

loop_
_geom_angle_atom_site_label_1
_geom_angle_atom_site_label_2
_geom_angle_atom_site_label_3
_geom_angle
_geom_angle_site_symmetry_1
_geom_angle_site_symmetry_3
_geom_angle_publ_flag
C6 N1 C2 123.6(6) . . ?
C6 N1 H1 118.2 . . ?
C2 N1 H1 118.2 . . ?
O2 C2 N3 123.8(6) . . ?
O2 C2 N1 123.6(6) . . ?
N3 C2 N1 112.6(6) . . ?
C4 N3 C2 124.0(5) . . ?
C4 N3 H3 118.0 . . ?
C2 N3 H3 118.0 . . ?
N3 C4 C5 121.1(6) . . ?
N3 C4 H4 119.5 . . ?
C5 C4 H4 119.5 . . ?
C4 C5 C6 117.9(6) . . ?
C4 C5 H5 121.1 . . ?
C6 C5 H5 121.1 . . ?
N1 C6 C5 120.8(6) . . ?
N1 C6 H6 119.6 . . ?
C5 C6 H6 119.6 . . ?

loop_
_geom_bond_atom_site_label_1
_geom_bond_atom_site_label_2
_geom_bond_distance
_geom_bond_site_symmetry_2
_geom_bond_publ_flag
N1 C6 1.327(8) . ?
N1 C2 1.389(8) . ?
N1 H1 0.8600 . ?
C2 O2 1.210(8) . ?
C2 N3 1.371(8) . ?
N3 C4 1.330(8) . ?
N3 H3 0.8600 . ?
C4 C5 1.339(9) . ?
C4 H4 0.9300 . ?
C5 C6 1.348(10) . ?
C5 H5 0.9300 . ?
C6 H6 0.9300 . ?
I1 I1 2.7270(11) 3_667 ?

loop_
_geom_hbond_atom_site_label_D
_geom_hbond_atom_site_label_H
_geom_hbond_atom_site_label_A
_geom_hbond_distance_DH
_geom_hbond_distance_HA
_geom_hbond_distance_DA
_geom_hbond_angle_DHA
_geom_hbond_site_symmetry_A
N1 H1 Cl1 0.86 2.30 3.121(6) 159.3 4_565
N3 H3 Cl1 0.86 2.25 3.096(5) 169.6 3_766
C4 H4 Cl1 0.93 2.73 3.489(7) 139.9 .
